data_4347704
loop_
_publ_author_name
'Browne, Kevin P.'
'Maerzke, Katie A.'
'Travia, Nicholas E.'
'Morris, David E.'
'Scott, Brian L.'
'Henson, Neil J.'
'Yang, Ping'
'Kiplinger, Jaqueline L.'
'Veauthier, Jacqueline M.'

_publ_section_title
;
 Synthesis, Characterization, and Density Functional Theory Analysis of
 Uranium and Thorium Complexes Containing Nitrogen-Rich
 5-Methyltetrazolate Ligands.
;
_journal_issue 10
_journal_name_full 'Inorganic chemistry'
_journal_page_first 4941
_journal_page_last 4950
_journal_paper_doi 10.1021/acs.inorgchem.6b00492
_journal_volume 55
_journal_year 2016
_chemical_formula_sum 'C24 H36 N8 U'
_chemical_formula_weight 674.64
_space_group_IT_number 15
_space_group_name_Hall '-C 2yc'
_space_group_name_H-M_alt 'C 1 2/c 1'
_symmetry_cell_setting monoclinic
_symmetry_space_group_name_H-M 'C 1 2/c 1'
_atom_sites_solution_hydrogens geom
_atom_sites_solution_primary direct
_atom_sites_solution_secondary difmap
_audit_creation_method SHELXL-97
_cell_angle_alpha 90.00
_cell_angle_beta 115.120(3)
_cell_angle_gamma 90.00
_cell_formula_units_Z 8
_cell_length_a 35.226(5)
_cell_length_b 10.8224(14)
_cell_length_c 15.090(2)
_cell_measurement_reflns_used 9701
_cell_measurement_temperature 100(1)
_cell_measurement_theta_max 35.09
_cell_measurement_theta_min 2.68
_cell_volume 5208.7(12)
_computing_cell_refinement 'APEX2 V.2014.7-1 (Bruker AXS, 2014)'
_computing_data_collection 'APEX2 V.2014.7-1 (Bruker AXS, 2014)'
_computing_data_reduction 'SAINT, v. 8.34A (Bruker AXS, 2013)'
_computing_molecular_graphics 'SHELXTL, v. 6.14, (Bruker AXS, 2000)'
_computing_publication_material 'SHELXTL, v. 6.14, (Bruker AXS, 2000)'
_computing_structure_refinement 'SHELXL-97 (Sheldrick, 1997)'
_computing_structure_solution 'SHELXS-97 (Sheldrick, 1990)'
_diffrn_ambient_temperature 100(1)
_diffrn_measured_fraction_theta_full 0.996
_diffrn_measured_fraction_theta_max 0.871
_diffrn_measurement_device_type 'Bruker D8 Quest with CMOS detector'
_diffrn_measurement_method '\w scans'
_diffrn_radiation_monochromator 'Bruker Triumph curved graphite'
_diffrn_radiation_source 'fine-focus sealed tube'
_diffrn_radiation_type MoK\a
_diffrn_radiation_wavelength 0.71073
_diffrn_reflns_av_R_equivalents 0.0171
_diffrn_reflns_av_sigmaI/netI 0.0340
_diffrn_reflns_limit_h_max 50
_diffrn_reflns_limit_h_min -55
_diffrn_reflns_limit_k_max 17
_diffrn_reflns_limit_k_min -11
_diffrn_reflns_limit_l_max 18
_diffrn_reflns_limit_l_min -22
_diffrn_reflns_number 15232
_diffrn_reflns_theta_full 25.00
_diffrn_reflns_theta_max 35.27
_diffrn_reflns_theta_min 2.55
_diffrn_standards_decay_% 0
_diffrn_standards_interval_count 0
_diffrn_standards_interval_time 0
_diffrn_standards_number 0
_exptl_absorpt_coefficient_mu 6.260
_exptl_absorpt_correction_T_max 0.4744
_exptl_absorpt_correction_T_min 0.4341
_exptl_absorpt_correction_type multi-scan
_exptl_absorpt_process_details 'SADABS v. 2014/3 (Bruker AXS, 2013)'
_exptl_crystal_colour red
_exptl_crystal_density_diffrn 1.721
_exptl_crystal_density_method 'not measured'
_exptl_crystal_description block
_exptl_crystal_F_000 2624
_exptl_crystal_size_max 0.16
_exptl_crystal_size_mid 0.14
_exptl_crystal_size_min 0.14
_refine_diff_density_max 1.294
_refine_diff_density_min -3.955
_refine_diff_density_rms 0.639
_refine_ls_extinction_method none
_refine_ls_goodness_of_fit_ref 1.150
_refine_ls_hydrogen_treatment mixed
_refine_ls_matrix_type full
_refine_ls_number_parameters 310
_refine_ls_number_reflns 10184
_refine_ls_number_restraints 0
_refine_ls_restrained_S_all 1.150
_refine_ls_R_factor_all 0.0359
_refine_ls_R_factor_gt 0.0251
_refine_ls_shift/su_max 0.003
_refine_ls_shift/su_mean 0.000
_refine_ls_structure_factor_coef Fsqd
_refine_ls_weighting_details 'calc w=1/[\s^2^(Fo^2^)+(0.0456P)^2^+0.0000P] where P=(Fo^2^+2Fc^2^)/3'
_refine_ls_weighting_scheme calc
_refine_ls_wR_factor_gt 0.0664
_refine_ls_wR_factor_ref 0.0818
_reflns_number_gt 8679
_reflns_number_total 10184
_reflns_threshold_expression >2sigma(I)
_cod_data_source_file ic6b00492_si_004.cif
_cod_data_source_block dq0289
_cod_original_cell_volume 5208.6(12)
_cod_original_sg_symbol_H-M 'C 2/c'
_cod_database_code 4347704

loop_
_symmetry_equiv_pos_as_xyz
'x, y, z'
'-x, y, -z+1/2'
'x+1/2, y+1/2, z'
'-x+1/2, y+1/2, -z+1/2'
'-x, -y, -z'
'x, -y, z-1/2'
'-x+1/2, -y+1/2, -z'
'x+1/2, -y+1/2, z-1/2'

loop_
_atom_site_label
_atom_site_type_symbol
_atom_site_fract_x
_atom_site_fract_y
_atom_site_fract_z
_atom_site_U_iso_or_equiv
_atom_site_adp_type
_atom_site_occupancy
_atom_site_symmetry_multiplicity
_atom_site_calc_flag
_atom_site_refinement_flags
U1 U 0.122883(2) 0.710106(8) 0.072104(6) 0.01006(3) Uani 1 1 d .
N1 N 0.16973(7) 0.8888(2) 0.13456(18) 0.0165(4) Uani 1 1 d .
N2 N 0.19492(7) 0.7889(2) 0.15541(19) 0.0153(4) Uani 1 1 d .
N3 N 0.23445(7) 0.8234(3) 0.1954(2) 0.0221(5) Uani 1 1 d .
N4 N 0.23584(8) 0.9470(2) 0.2020(2) 0.0246(5) Uani 1 1 d .
N5 N 0.07268(7) 0.8768(2) 0.00484(18) 0.0165(4) Uani 1 1 d .
N6 N 0.04899(8) 0.7742(2) -0.0288(2) 0.0182(5) Uani 1 1 d .
N7 N 0.01077(8) 0.8045(3) -0.0881(2) 0.0252(6) Uani 1 1 d .
N8 N 0.00822(8) 0.9291(3) -0.0949(2) 0.0271(6) Uani 1 1 d .
C1 C 0.09700(8) 0.5856(2) -0.1013(2) 0.0159(5) Uani 1 1 d .
C2 C 0.13251(8) 0.5184(2) -0.03562(19) 0.0149(5) Uani 1 1 d .
C3 C 0.16869(8) 0.5938(2) -0.0113(2) 0.0155(5) Uani 1 1 d .
C4 C 0.15528(9) 0.7078(2) -0.0616(2) 0.0163(5) Uani 1 1 d .
C5 C 0.11137(9) 0.7023(2) -0.1180(2) 0.0167(5) Uani 1 1 d .
C6 C 0.05320(9) 0.5353(3) -0.1494(2) 0.0248(6) Uani 1 1 d .
H6A H 0.0506 0.4814 -0.2039 0.037 Uiso 1 1 calc R
H6B H 0.0333 0.6038 -0.1741 0.037 Uiso 1 1 calc R
H6C H 0.0472 0.4878 -0.1015 0.037 Uiso 1 1 calc R
C7 C 0.13218(11) 0.3842(3) -0.0120(2) 0.0247(6) Uani 1 1 d .
H7A H 0.1075 0.3663 0.0001 0.037 Uiso 1 1 calc R
H7B H 0.1577 0.3641 0.0466 0.037 Uiso 1 1 calc R
H7C H 0.1311 0.3343 -0.0672 0.037 Uiso 1 1 calc R
C8 C 0.21339(9) 0.5562(3) 0.0495(2) 0.0247(6) Uani 1 1 d .
H8A H 0.2246 0.5150 0.0077 0.037 Uiso 1 1 calc R
H8B H 0.2145 0.4993 0.1010 0.037 Uiso 1 1 calc R
H8C H 0.2302 0.6296 0.0793 0.037 Uiso 1 1 calc R
C9 C 0.18351(11) 0.8109(3) -0.0650(3) 0.0261(7) Uani 1 1 d .
H9A H 0.1896 0.8001 -0.1221 0.039 Uiso 1 1 calc R
H9B H 0.2098 0.8092 -0.0053 0.039 Uiso 1 1 calc R
H9C H 0.1695 0.8905 -0.0696 0.039 Uiso 1 1 calc R
C10 C 0.08535(11) 0.7988(3) -0.1902(2) 0.0252(6) Uani 1 1 d .
H10A H 0.0924 0.8807 -0.1598 0.038 Uiso 1 1 calc R
H10B H 0.0555 0.7820 -0.2097 0.038 Uiso 1 1 calc R
H10C H 0.0912 0.7966 -0.2481 0.038 Uiso 1 1 calc R
C11 C 0.15071(8) 0.6665(3) 0.2683(2) 0.0175(5) Uani 1 1 d .
C12 C 0.13402(8) 0.5525(2) 0.22108(19) 0.0148(4) Uani 1 1 d .
C13 C 0.08974(8) 0.5664(2) 0.1685(2) 0.0154(5) Uani 1 1 d .
C14 C 0.07902(9) 0.6885(3) 0.1840(2) 0.0182(5) Uani 1 1 d .
C15 C 0.11659(9) 0.7510(3) 0.2443(2) 0.0179(5) Uani 1 1 d .
C16 C 0.19533(11) 0.6869(3) 0.3412(2) 0.0274(7) Uani 1 1 d .
H16A H 0.2025 0.7746 0.3418 0.041 Uiso 1 1 calc R
H16B H 0.2141 0.6371 0.3228 0.041 Uiso 1 1 calc R
H16C H 0.1985 0.6625 0.4065 0.041 Uiso 1 1 calc R
C17 C 0.15884(9) 0.4356(3) 0.2342(2) 0.0197(5) Uani 1 1 d .
H17A H 0.1685 0.4065 0.3018 0.030 Uiso 1 1 calc R
H17B H 0.1831 0.4517 0.2201 0.030 Uiso 1 1 calc R
H17C H 0.1411 0.3723 0.1893 0.030 Uiso 1 1 calc R
C18 C 0.05895(9) 0.4673(3) 0.1120(2) 0.0226(6) Uani 1 1 d .
H18A H 0.0437 0.4392 0.1495 0.034 Uiso 1 1 calc R
H18B H 0.0741 0.3975 0.1007 0.034 Uiso 1 1 calc R
H18C H 0.0390 0.5007 0.0490 0.034 Uiso 1 1 calc R
C19 C 0.03543(11) 0.7387(4) 0.1525(3) 0.0305(8) Uani 1 1 d .
H19A H 0.0270 0.7303 0.2063 0.046 Uiso 1 1 calc R
H19B H 0.0159 0.6923 0.0956 0.046 Uiso 1 1 calc R
H19C H 0.0349 0.8261 0.1352 0.046 Uiso 1 1 calc R
C20 C 0.11898(13) 0.8801(3) 0.2814(3) 0.0320(7) Uani 1 1 d .
H20A H 0.0974 0.9308 0.2315 0.048 Uiso 1 1 calc R
H20B H 0.1467 0.9147 0.2960 0.048 Uiso 1 1 calc R
H20C H 0.1144 0.8796 0.3411 0.048 Uiso 1 1 calc R
C21 C 0.19606(9) 0.9850(3) 0.1650(2) 0.0220(6) Uani 1 1 d .
C22 C 0.18267(12) 1.1165(3) 0.1568(4) 0.0431(11) Uani 1 1 d .
H22A H 0.2057 1.1667 0.2033 0.065 Uiso 1 1 calc R
H22B H 0.1583 1.1235 0.1718 0.065 Uiso 1 1 calc R
H22C H 0.1752 1.1460 0.0901 0.065 Uiso 1 1 calc R
C23 C 0.04675(9) 0.9708(3) -0.0380(2) 0.0214(6) Uani 1 1 d .
C24 C 0.05951(10) 1.1025(3) -0.0230(3) 0.0339(8) Uani 1 1 d .
H24A H 0.0476 1.1457 -0.0861 0.051 Uiso 1 1 calc R
H24B H 0.0902 1.1082 0.0055 0.051 Uiso 1 1 calc R
H24C H 0.0492 1.1407 0.0214 0.051 Uiso 1 1 calc R

loop_
_atom_site_aniso_label
_atom_site_aniso_U_11
_atom_site_aniso_U_22
_atom_site_aniso_U_33
_atom_site_aniso_U_23
_atom_site_aniso_U_13
_atom_site_aniso_U_12
U1 0.00974(4) 0.00895(5) 0.01131(5) 0.00031(3) 0.00430(3) -0.00037(3)
N1 0.0132(9) 0.0117(10) 0.0218(11) -0.0032(8) 0.0046(8) -0.0029(7)
N2 0.0121(9) 0.0152(11) 0.0156(11) 0.0005(8) 0.0030(8) -0.0014(7)
N3 0.0122(9) 0.0210(11) 0.0275(14) -0.0008(10) 0.0031(9) -0.0020(8)
N4 0.0171(10) 0.0196(12) 0.0303(14) -0.0029(11) 0.0034(9) -0.0056(9)
N5 0.0142(9) 0.0140(10) 0.0198(11) 0.0026(9) 0.0057(8) 0.0018(8)
N6 0.0150(10) 0.0196(12) 0.0184(12) 0.0018(9) 0.0054(9) 0.0008(8)
N7 0.0151(10) 0.0284(14) 0.0252(14) 0.0008(11) 0.0019(10) 0.0017(9)
N8 0.0169(10) 0.0263(14) 0.0318(14) 0.0066(11) 0.0042(10) 0.0057(9)
C1 0.0169(11) 0.0150(11) 0.0151(12) -0.0026(9) 0.0063(9) -0.0031(9)
C2 0.0207(11) 0.0125(11) 0.0142(12) -0.0005(9) 0.0100(9) -0.0007(9)
C3 0.0163(10) 0.0154(11) 0.0166(12) 0.0000(9) 0.0088(9) 0.0014(9)
C4 0.0202(12) 0.0164(12) 0.0149(13) 0.0005(9) 0.0100(10) -0.0030(9)
C5 0.0201(12) 0.0169(13) 0.0114(12) 0.0006(9) 0.0050(9) -0.0009(9)
C6 0.0199(12) 0.0303(16) 0.0230(14) -0.0104(12) 0.0078(11) -0.0097(11)
C7 0.0420(17) 0.0124(12) 0.0274(15) 0.0015(11) 0.0222(13) 0.0006(11)
C8 0.0171(11) 0.0298(16) 0.0267(15) -0.0023(13) 0.0087(11) 0.0061(11)
C9 0.0294(15) 0.0288(16) 0.0241(16) -0.0015(12) 0.0151(13) -0.0134(12)
C10 0.0324(16) 0.0242(16) 0.0160(14) 0.0058(11) 0.0075(12) 0.0043(11)
C11 0.0191(11) 0.0178(12) 0.0158(13) 0.0011(10) 0.0077(10) -0.0013(9)
C12 0.0159(10) 0.0142(11) 0.0166(12) 0.0024(9) 0.0092(9) 0.0020(8)
C13 0.0143(10) 0.0154(12) 0.0190(12) 0.0024(9) 0.0096(9) 0.0006(8)
C14 0.0202(12) 0.0188(12) 0.0202(14) 0.0070(10) 0.0129(11) 0.0052(10)
C15 0.0262(13) 0.0147(12) 0.0153(13) -0.0007(10) 0.0112(11) 0.0006(10)
C16 0.0253(14) 0.0374(18) 0.0148(14) 0.0003(12) 0.0040(11) -0.0089(13)
C17 0.0237(12) 0.0174(12) 0.0208(13) 0.0077(10) 0.0120(10) 0.0076(10)
C18 0.0205(12) 0.0242(14) 0.0249(14) -0.0009(12) 0.0114(11) -0.0067(10)
C19 0.0247(15) 0.0363(18) 0.041(2) 0.0173(16) 0.0238(15) 0.0159(13)
C20 0.054(2) 0.0215(15) 0.0315(18) -0.0033(13) 0.0287(16) 0.0036(14)
C21 0.0159(11) 0.0144(12) 0.0287(15) -0.0058(11) 0.0026(10) -0.0049(9)
C22 0.0291(16) 0.0146(15) 0.066(3) -0.0067(16) 0.0008(17) -0.0023(12)
C23 0.0148(10) 0.0200(13) 0.0281(15) 0.0069(11) 0.0079(10) 0.0062(9)
C24 0.0209(13) 0.0174(14) 0.060(2) 0.0072(15) 0.0143(15) 0.0031(11)

loop_
_atom_type_symbol
_atom_type_description
_atom_type_scat_dispersion_real
_atom_type_scat_dispersion_imag
_atom_type_scat_source
C C 0.0033 0.0016 'International Tables Vol C Tables 4.2.6.8 and 6.1.1.4'
H H 0.0000 0.0000 'International Tables Vol C Tables 4.2.6.8 and 6.1.1.4'
N N 0.0061 0.0033 'International Tables Vol C Tables 4.2.6.8 and 6.1.1.4'
U U -9.6767 9.6646 'International Tables Vol C Tables 4.2.6.8 and 6.1.1.4'

loop_
_geom_angle_atom_site_label_1
_geom_angle_atom_site_label_2
_geom_angle_atom_site_label_3
_geom_angle
N5 U1 N1 80.01(8)
N5 U1 N2 111.52(8)
N1 U1 N2 31.86(7)
N5 U1 N6 31.87(8)
N1 U1 N6 111.87(8)
N2 U1 N6 143.12(8)
N5 U1 C4 99.10(8)
N1 U1 C4 82.31(8)
N2 U1 C4 73.38(9)
N6 U1 C4 102.05(9)
N5 U1 C13 104.35(8)
N1 U1 C13 128.22(9)
N2 U1 C13 120.76(8)
N6 U1 C13 84.91(8)
C4 U1 C13 143.98(8)
N5 U1 C12 129.56(8)
N1 U1 C12 109.86(8)
N2 U1 C12 92.27(8)
N6 U1 C12 115.28(8)
C4 U1 C12 130.77(8)
C13 U1 C12 30.49(7)
N5 U1 C5 80.00(8)
N1 U1 C5 101.78(8)
N2 U1 C5 102.09(9)
N6 U1 C5 73.46(9)
C4 U1 C5 30.21(9)
C13 U1 C5 129.97(8)
C12 U1 C5 139.25(8)
N5 U1 C1 94.50(8)
N1 U1 C1 130.72(8)
N2 U1 C1 120.88(8)
N6 U1 C1 73.44(8)
C4 U1 C1 49.95(8)
C13 U1 C1 100.74(8)
C12 U1 C1 110.82(8)
C5 U1 C1 30.22(8)
N5 U1 C11 116.34(8)
N1 U1 C11 81.20(8)
N2 U1 C11 71.85(8)
N6 U1 C11 120.71(9)
C4 U1 C11 137.24(9)
C13 U1 C11 50.06(8)
C12 U1 C11 30.21(8)
C5 U1 C11 163.63(9)
C1 U1 C11 140.50(8)
N5 U1 C15 86.48(9)
N1 U1 C15 79.66(9)
N2 U1 C15 86.59(9)
N6 U1 C15 92.89(9)
C4 U1 C15 159.90(9)
C13 U1 C15 49.89(9)
C12 U1 C15 49.94(8)
C5 U1 C15 165.88(9)
C1 U1 C15 149.37(8)
C11 U1 C15 30.28(9)
N5 U1 C3 128.06(8)
N1 U1 C3 96.16(8)
N2 U1 C3 73.30(8)
N6 U1 C3 120.91(9)
C4 U1 C3 30.22(8)
C13 U1 C3 117.09(8)
C12 U1 C3 100.72(8)
C5 U1 C3 49.80(8)
C1 U1 C3 49.86(8)
C11 U1 C3 114.07(8)
C15 U1 C3 144.31(9)
C21 N1 N2 104.6(2)
C21 N1 U1 176.9(2)
N2 N1 U1 74.12(13)
N3 N2 N1 110.1(2)
N3 N2 U1 174.7(2)
N1 N2 U1 74.02(14)
N2 N3 N4 108.4(2)
C21 N4 N3 106.1(2)
C23 N5 N6 104.9(2)
C23 N5 U1 174.5(2)
N6 N5 U1 76.71(14)
N7 N6 N5 110.1(2)
N7 N6 U1 175.1(2)
N5 N6 U1 71.42(14)
N6 N7 N8 108.6(3)
C23 N8 N7 105.7(2)
C5 C1 C2 107.7(2)
C5 C1 C6 127.3(3)
C2 C1 C6 124.8(2)
C5 C1 U1 74.49(16)
C2 C1 U1 75.36(15)
C6 C1 U1 119.86(18)
C1 C2 C3 108.2(2)
C1 C2 C7 124.6(3)
C3 C2 C7 126.3(3)
C1 C2 U1 74.54(15)
C3 C2 U1 74.70(15)
C7 C2 U1 125.24(18)
C4 C3 C2 107.6(2)
C4 C3 C8 125.9(3)
C2 C3 C8 126.3(3)
C4 C3 U1 73.71(15)
C2 C3 U1 75.18(14)
C8 C3 U1 120.87(19)
C5 C4 C3 108.4(2)
C5 C4 C9 125.3(3)
C3 C4 C9 125.9(3)
C5 C4 U1 75.51(16)
C3 C4 U1 76.08(15)
C9 C4 U1 120.7(2)
C4 C5 C1 108.1(2)
C4 C5 C10 125.4(3)
C1 C5 C10 126.2(3)
C4 C5 U1 74.28(17)
C1 C5 U1 75.29(16)
C10 C5 U1 120.9(2)
C12 C11 C15 107.7(2)
C12 C11 C16 125.2(3)
C15 C11 C16 126.6(3)
C12 C11 U1 74.04(15)
C15 C11 U1 74.86(16)
C16 C11 U1 123.3(2)
C11 C12 C13 108.1(2)
C11 C12 C17 124.8(2)
C13 C12 C17 126.8(2)
C11 C12 U1 75.75(15)
C13 C12 U1 74.55(15)
C17 C12 U1 120.64(17)
C14 C13 C12 108.1(2)
C14 C13 C18 125.3(2)
C12 C13 C18 126.5(2)
C14 C13 U1 76.10(15)
C12 C13 U1 74.95(15)
C18 C13 U1 118.41(18)
C15 C14 C13 108.0(2)
C15 C14 C19 125.4(3)
C13 C14 C19 126.3(3)
C15 C14 U1 74.83(16)
C13 C14 U1 73.68(15)
C19 C14 U1 122.8(2)
C14 C15 C11 108.2(3)
C14 C15 C20 125.1(3)
C11 C15 C20 126.6(3)
C14 C15 U1 75.13(17)
C11 C15 U1 74.85(16)
C20 C15 U1 119.5(2)
N4 C21 N1 110.8(3)
N4 C21 C22 124.7(3)
N1 C21 C22 124.5(3)
N5 C23 N8 110.6(3)
N5 C23 C24 123.9(3)
N8 C23 C24 125.5(3)

loop_
_geom_bond_atom_site_label_1
_geom_bond_atom_site_label_2
_geom_bond_distance
U1 N5 2.427(2)
U1 N1 2.456(2)
U1 N2 2.457(2)
U1 N6 2.492(3)
U1 C4 2.707(3)
U1 C13 2.709(3)
U1 C12 2.714(3)
U1 C5 2.723(3)
U1 C1 2.733(3)
U1 C11 2.736(3)
U1 C15 2.736(3)
U1 C3 2.738(3)
N1 C21 1.339(3)
N1 N2 1.349(3)
N2 N3 1.315(3)
N3 N4 1.341(4)
N4 C21 1.334(4)
N5 C23 1.336(3)
N5 N6 1.352(3)
N6 N7 1.303(4)
N7 N8 1.353(4)
N8 C23 1.339(4)
C1 C5 1.422(4)
C1 C2 1.422(4)
C1 C6 1.501(4)
C2 C3 1.424(4)
C2 C7 1.497(4)
C3 C4 1.420(4)
C3 C8 1.504(4)
C4 C5 1.415(4)
C4 C9 1.510(4)
C5 C10 1.507(4)
C11 C12 1.420(4)
C11 C15 1.429(4)
C11 C16 1.504(4)
C12 C13 1.426(3)
C12 C17 1.503(4)
C13 C14 1.421(4)
C13 C18 1.506(4)
C14 C15 1.419(4)
C14 C19 1.503(4)
C15 C20 1.495(4)
C21 C22 1.488(4)
C23 C24 1.483(5)
